data_9005452
loop_
_publ_author_name
'Topa, D.'
'Makovicky, E.'
'Balic-Zunic T'
'Berlepsch, P.'

_publ_section_title
;
 The crystal structure of Cu2Pb6Bi8S19
;
_journal_name_full 'European Journal of Mineralogy'
_journal_page_first 825
_journal_page_last 833
_journal_volume 12
_journal_year 2000
_chemical_formula_sum 'Bi8 Cu2 Pb6 S19'
_chemical_name_mineral Felbertalite
_space_group_IT_number 12
_symmetry_space_group_name_Hall '-C 2y'
_symmetry_space_group_name_H-M 'C 1 2/m 1'
_cell_angle_alpha 90
_cell_angle_beta 131.258
_cell_angle_gamma 90
_cell_length_a 27.637
_cell_length_b 4.0499
_cell_length_c 20.741
_cell_formula_units_Z 2
_cell_volume 1745.167
_database_code_amcsd 0006838
_exptl_crystal_density_diffrn 6.949
_cod_original_formula_sum 'Cu2 Pb6 Bi8 S19'
_cod_database_code 9005452

loop_
_space_group_symop_operation_xyz
x,y,z
1/2+x,1/2+y,z
x,-y,z
1/2+x,1/2-y,z
-x,y,-z
1/2-x,1/2+y,-z
-x,-y,-z
1/2-x,1/2-y,-z

loop_
_atom_site_aniso_label
_atom_site_aniso_U_11
_atom_site_aniso_U_22
_atom_site_aniso_U_33
_atom_site_aniso_U_12
_atom_site_aniso_U_13
_atom_site_aniso_U_23
Cu 0.02970 0.02920 0.03040 0.00000 0.02080 0.00000
Pb1 0.03100 0.02590 0.04110 0.00000 0.02760 0.00000
Pb2 0.03110 0.02390 0.02890 0.00000 0.02310 0.00000
Pb3 0.02670 0.01760 0.02560 0.00000 0.02010 0.00000
Bi1 0.02250 0.01470 0.02200 0.00000 0.01660 0.00000
Bi2 0.02270 0.01530 0.01740 0.00000 0.01620 0.00000
Bi3 0.02920 0.01850 0.03320 0.00000 0.02600 0.00000
Bi4 0.02680 0.02250 0.02410 0.00000 0.01960 0.00000
S1 0.02690 0.01680 0.01460 0.00000 0.01580 0.00000
S2 0.02140 0.02180 0.01960 0.00000 0.01660 0.00000
S3 0.02780 0.01930 0.01910 0.00000 0.01790 0.00000
S4 0.02370 0.01110 0.02000 0.00000 0.01900 0.00000
S5 0.02500 0.01720 0.02220 0.00000 0.02130 0.00000
S6 0.02380 0.02060 0.02410 0.00000 0.01510 0.00000
S7 0.03070 0.01500 0.02170 0.00000 0.02290 0.00000
S8 0.02660 0.01270 0.02100 0.00000 0.01730 0.00000
S9 0.03260 0.02240 0.02110 0.00000 0.01310 0.00000
S10 0.01660 0.01650 0.01760 0.00000 0.01450 0.00000

loop_
_atom_site_label
_atom_site_fract_x
_atom_site_fract_y
_atom_site_fract_z
_atom_site_U_iso_or_equiv
Cu 0.03853 0.50000 0.09196 0.02900
Pb1 0.19107 0.50000 0.21713 0.02960
Pb2 0.39771 0.50000 0.40815 0.02540
Pb3 -0.00530 0.50000 0.34865 0.02110
Bi1 0.29875 0.00000 0.46284 0.01830
Bi2 0.09694 0.00000 0.29559 0.01620
Bi3 0.39977 0.50000 0.04582 0.02270
Bi4 0.27538 0.50000 0.10214 0.02230
S1 0.00000 0.50000 0.50000 0.01770
S2 0.00539 0.50000 0.22587 0.01860
S3 0.10170 0.00000 0.45155 0.02010
S4 0.08753 0.00000 0.16298 0.01460
S5 0.07096 0.50000 0.00742 0.01710
S6 0.19820 0.50000 0.37247 0.02330
S7 0.20987 0.00000 0.11473 0.01810
S8 0.29744 0.00000 0.33258 0.01880
S9 0.40665 0.50000 0.27651 0.02900
S10 0.32686 0.00000 0.06533 0.01440

loop_
_cod_related_entry_id
_cod_related_entry_database
_cod_related_entry_code
1 AMCSD 0006838
